data_4087093
loop_
_publ_author_name
'Man\&sen, Manfred'
'Lauterbach, Nicolai'
'Woriescheck, Tim'
'Schmidtmann, Marc'
'Beckhaus, R\"udiger'

_publ_section_title
;
 Reactions of Secondary Amines with Bis(\h5:\h1-pentafulvene)titanium
 Complexes: Formation of Titanium Amides and Titanaaziridines
;
_journal_issue 4
_journal_name_full Organometallics
_journal_page_first 867
_journal_paper_doi 10.1021/acs.organomet.6b00915
_journal_volume 36
_journal_year 2017
_chemical_formula_structural Ti(C20H18)(C20H19)(C8H10N)
_chemical_formula_sum 'C48 H47 N Ti'
_chemical_formula_weight 685.76
_space_group_crystal_system monoclinic
_space_group_IT_number 14
_space_group_name_Hall '-P 2ybc'
_space_group_name_H-M_alt 'P 1 21/c 1'
_symmetry_space_group_name_Hall '-P 2ybc'
_symmetry_space_group_name_H-M 'P 1 21/c 1'
_atom_sites_solution_hydrogens difmap
_atom_sites_solution_primary direct
_atom_sites_solution_secondary difmap
_audit_creation_method SHELXL-2014/7
_cell_angle_alpha 90
_cell_angle_beta 91.599(14)
_cell_angle_gamma 90
_cell_formula_units_Z 4
_cell_length_a 12.960(3)
_cell_length_b 17.433(4)
_cell_length_c 16.575(4)
_cell_measurement_reflns_used 8802
_cell_measurement_temperature 296(2)
_cell_measurement_theta_max 26.70
_cell_measurement_theta_min 2.46
_cell_volume 3743.4(15)
_computing_cell_refinement 'Bruker SAINT'
_computing_data_collection 'Bruker APEX2'
_computing_data_reduction 'Bruker SAINT'
_computing_structure_refinement 'SHELXL-2014/7 (Sheldrick, 2014)'
_computing_structure_solution 'SHELXS-97 (Sheldrick, 2008)'
_diffrn_ambient_temperature 296(2)
_diffrn_measured_fraction_theta_full 0.989
_diffrn_measured_fraction_theta_max 0.979
_diffrn_measurement_device_type 'Bruker APEX-II CCD'
_diffrn_measurement_method '\f and \w scans'
_diffrn_radiation_type MoK\a
_diffrn_radiation_wavelength 0.71073
_diffrn_reflns_av_R_equivalents 0.0586
_diffrn_reflns_av_unetI/netI 0.0491
_diffrn_reflns_Laue_measured_fraction_full 0.989
_diffrn_reflns_Laue_measured_fraction_max 0.979
_diffrn_reflns_limit_h_max 17
_diffrn_reflns_limit_h_min -17
_diffrn_reflns_limit_k_max 23
_diffrn_reflns_limit_k_min -22
_diffrn_reflns_limit_l_max 22
_diffrn_reflns_limit_l_min -21
_diffrn_reflns_number 63403
_diffrn_reflns_point_group_measured_fraction_full 0.989
_diffrn_reflns_point_group_measured_fraction_max 0.979
_diffrn_reflns_theta_full 25.242
_diffrn_reflns_theta_max 28.572
_diffrn_reflns_theta_min 2.722
_diffrn_source 'sealed tube'
_exptl_absorpt_coefficient_mu 0.263
_exptl_absorpt_correction_T_max 0.9051
_exptl_absorpt_correction_T_min 0.8919
_exptl_absorpt_correction_type numerical
_exptl_absorpt_process_details 'Bruker SADABS'
_exptl_crystal_colour red
_exptl_crystal_density_diffrn 1.217
_exptl_crystal_description prism
_exptl_crystal_F_000 1456
_exptl_crystal_size_max 0.440
_exptl_crystal_size_mid 0.400
_exptl_crystal_size_min 0.380
_refine_diff_density_max 0.181
_refine_diff_density_min -0.374
_refine_diff_density_rms 0.041
_refine_ls_extinction_method none
_refine_ls_goodness_of_fit_ref 1.003
_refine_ls_hydrogen_treatment constr
_refine_ls_matrix_type full
_refine_ls_number_parameters 456
_refine_ls_number_reflns 9361
_refine_ls_number_restraints 0
_refine_ls_restrained_S_all 1.003
_refine_ls_R_factor_all 0.1022
_refine_ls_R_factor_gt 0.0447
_refine_ls_shift/su_max 0.001
_refine_ls_shift/su_mean 0.000
_refine_ls_structure_factor_coef Fsqd
_refine_ls_weighting_details 'w=1/[\s^2^(Fo^2^)+(0.0600P)^2^+0.9000P] where P=(Fo^2^+2Fc^2^)/3'
_refine_ls_weighting_scheme calc
_refine_ls_wR_factor_gt 0.1047
_refine_ls_wR_factor_ref 0.1350
_reflns_Friedel_coverage 0.000
_reflns_number_gt 5439
_reflns_number_total 9361
_reflns_threshold_expression 'I > 2\s(I)'
_cod_data_source_file om6b00915_si_002.cif
_cod_data_source_block 2c
_cod_original_cell_volume 3743.3(15)
_cod_database_code 4087093
_shelx_shelxl_version_number 2014/7
_shelx_space_group_comment
;
The symmetry employed for this shelxl refinement is uniquely defined
by the following loop, which should always be used as a source of
symmetry information in preference to the above space-group names.
They are only intended as comments.
;
_shelx_estimated_absorpt_t_min 0.893
_shelx_estimated_absorpt_t_max 0.907

loop_
_space_group_symop_operation_xyz
'x, y, z'
'-x, y+1/2, -z+1/2'
'-x, -y, -z'
'x, -y-1/2, z-1/2'

loop_
_atom_site_label
_atom_site_type_symbol
_atom_site_fract_x
_atom_site_fract_y
_atom_site_fract_z
_atom_site_U_iso_or_equiv
_atom_site_adp_type
_atom_site_occupancy
_atom_site_site_symmetry_order
_atom_site_calc_flag
_atom_site_refinement_flags_posn
_atom_site_refinement_flags_adp
_atom_site_refinement_flags_occupancy
Ti1 Ti 0.70895(3) 0.86992(2) 0.87367(2) 0.04041(11) Uani 1 1 d . . .
N1 N 0.84620(13) 0.92013(10) 0.87525(10) 0.0473(4) Uani 1 1 d . . .
C1 C 0.59176(15) 0.94972(12) 0.79656(11) 0.0454(5) Uani 1 1 d . . .
C2 C 0.64549(17) 0.99775(13) 0.85097(12) 0.0506(5) Uani 1 1 d . . .
H2 H 0.6873 1.0422 0.8365 0.061 Uiso 1 1 calc R U .
C3 C 0.61956(19) 0.97635(15) 0.93018(13) 0.0620(7) Uani 1 1 d . . .
H3 H 0.6399 1.0037 0.9798 0.074 Uiso 1 1 calc R U .
C4 C 0.54871(18) 0.91692(17) 0.92434(13) 0.0649(7) Uani 1 1 d . . .
H4 H 0.5112 0.8948 0.9693 0.078 Uiso 1 1 calc R U .
C5 C 0.53049(16) 0.90061(14) 0.84282(13) 0.0556(6) Uani 1 1 d . . .
H5 H 0.4785 0.8647 0.8212 0.067 Uiso 1 1 calc R U .
C6 C 0.58029(15) 0.95846(12) 0.70565(11) 0.0450(5) Uani 1 1 d . . .
H6 H 0.5843 0.9067 0.6829 0.054 Uiso 1 1 calc R U .
C7 C 0.47310(16) 0.98944(12) 0.68212(11) 0.0454(5) Uani 1 1 d . . .
C8 C 0.40622(17) 1.01994(14) 0.73677(12) 0.0545(5) Uani 1 1 d . . .
H8 H 0.4275 1.0248 0.7906 0.065 Uiso 1 1 calc R U .
C9 C 0.30827(18) 1.04337(14) 0.71318(14) 0.0602(6) Uani 1 1 d . . .
H9 H 0.2652 1.0645 0.7513 0.072 Uiso 1 1 calc R U .
C10 C 0.27292(17) 1.03622(13) 0.63455(14) 0.0573(6) Uani 1 1 d . . .
C11 C 0.3410(2) 1.00827(15) 0.57895(14) 0.0652(6) Uani 1 1 d . . .
H11 H 0.3202 1.0048 0.5249 0.078 Uiso 1 1 calc R U .
C12 C 0.43950(18) 0.98539(14) 0.60234(12) 0.0576(6) Uani 1 1 d . . .
H12 H 0.4839 0.9670 0.5637 0.069 Uiso 1 1 calc R U .
C13 C 0.1633(2) 1.05697(17) 0.61060(18) 0.0781(8) Uani 1 1 d . . .
H13A H 0.1520 1.0475 0.5540 0.117 Uiso 0.5 1 calc R U P
H13B H 0.1517 1.1103 0.6217 0.117 Uiso 0.5 1 calc R U P
H13C H 0.1165 1.0263 0.6408 0.117 Uiso 0.5 1 calc R U P
H13D H 0.1281 1.0752 0.6571 0.117 Uiso 0.5 1 calc R U P
H13E H 0.1284 1.0125 0.5893 0.117 Uiso 0.5 1 calc R U P
H13F H 0.1636 1.0964 0.5702 0.117 Uiso 0.5 1 calc R U P
C14 C 0.66680(16) 1.00456(13) 0.66898(11) 0.0473(5) Uani 1 1 d . . .
C15 C 0.75906(17) 0.96960(15) 0.65139(13) 0.0590(6) Uani 1 1 d . . .
H15 H 0.7687 0.9181 0.6643 0.071 Uiso 1 1 calc R U .
C16 C 0.83771(19) 1.00967(16) 0.61487(14) 0.0668(7) Uani 1 1 d . . .
H16 H 0.8991 0.9846 0.6039 0.080 Uiso 1 1 calc R U .
C17 C 0.82657(18) 1.08544(16) 0.59474(14) 0.0636(6) Uani 1 1 d . . .
C18 C 0.7355(2) 1.12105(15) 0.61457(16) 0.0689(7) Uani 1 1 d . . .
H18 H 0.7267 1.1729 0.6032 0.083 Uiso 1 1 calc R U .
C19 C 0.65714(19) 1.08105(15) 0.65110(14) 0.0612(6) Uani 1 1 d . . .
H19 H 0.5967 1.1066 0.6638 0.073 Uiso 1 1 calc R U .
C20 C 0.9088(2) 1.1282(2) 0.54987(19) 0.0925(10) Uani 1 1 d . . .
H20A H 0.8772 1.1559 0.5056 0.139 Uiso 1 1 calc R U .
H20B H 0.9579 1.0923 0.5296 0.139 Uiso 1 1 calc R U .
H20C H 0.9433 1.1635 0.5859 0.139 Uiso 1 1 calc R U .
C21 C 0.71717(17) 0.75240(11) 0.91499(12) 0.0480(5) Uani 1 1 d . . .
C22 C 0.80712(17) 0.76071(12) 0.86780(12) 0.0497(5) Uani 1 1 d . . .
H22 H 0.8786 0.7556 0.8880 0.060 Uiso 1 1 calc R U .
C23 C 0.7758(2) 0.76910(14) 0.78613(13) 0.0603(6) Uani 1 1 d . . .
H23 H 0.8218 0.7770 0.7409 0.072 Uiso 1 1 calc R U .
C24 C 0.6692(2) 0.76467(14) 0.78064(14) 0.0645(6) Uani 1 1 d . . .
H24 H 0.6271 0.7686 0.7308 0.077 Uiso 1 1 calc R U .
C25 C 0.63175(19) 0.75213(13) 0.85784(13) 0.0572(6) Uani 1 1 d . . .
H25 H 0.5600 0.7401 0.8702 0.069 Uiso 1 1 calc R U .
C26 C 0.70886(16) 0.78754(11) 0.99365(11) 0.0448(5) Uani 1 1 d . . .
C27 C 0.61182(16) 0.77636(12) 1.03932(12) 0.0478(5) Uani 1 1 d . . .
C28 C 0.5476(2) 0.71432(15) 1.02514(16) 0.0691(7) Uani 1 1 d . . .
H28 H 0.5661 0.6775 0.9877 0.083 Uiso 1 1 calc R U .
C29 C 0.4557(2) 0.70576(17) 1.0657(2) 0.0844(9) Uani 1 1 d . . .
H29 H 0.4130 0.6643 1.0533 0.101 Uiso 1 1 calc R U .
C30 C 0.4267(2) 0.75733(18) 1.12380(17) 0.0748(8) Uani 1 1 d . . .
C31 C 0.49142(18) 0.81746(16) 1.14000(14) 0.0642(7) Uani 1 1 d . . .
H31 H 0.4742 0.8528 1.1795 0.077 Uiso 1 1 calc R U .
C32 C 0.58171(17) 0.82703(14) 1.09911(12) 0.0524(5) Uani 1 1 d . . .
H32 H 0.6239 0.8687 1.1119 0.063 Uiso 1 1 calc R U .
C33 C 0.3272(2) 0.7460(3) 1.1689(2) 0.1247(14) Uani 1 1 d . . .
H33A H 0.3421 0.7467 1.2260 0.187 Uiso 1 1 calc R U .
H33B H 0.2970 0.6976 1.1541 0.187 Uiso 1 1 calc R U .
H33C H 0.2799 0.7866 1.1553 0.187 Uiso 1 1 calc R U .
C34 C 0.80408(15) 0.79443(12) 1.04661(11) 0.0440(5) Uani 1 1 d . . .
C35 C 0.83017(17) 0.86206(13) 1.08673(12) 0.0512(5) Uani 1 1 d . . .
H35 H 0.7911 0.9060 1.0767 0.061 Uiso 1 1 calc R U .
C36 C 0.91242(17) 0.86555(15) 1.14094(13) 0.0569(6) Uani 1 1 d . . .
H36 H 0.9270 0.9117 1.1670 0.068 Uiso 1 1 calc R U .
C37 C 0.97369(17) 0.80262(16) 1.15767(13) 0.0590(6) Uani 1 1 d . . .
C38 C 0.95054(18) 0.73608(16) 1.11584(13) 0.0618(6) Uani 1 1 d . . .
H38 H 0.9922 0.6932 1.1238 0.074 Uiso 1 1 calc R U .
C39 C 0.86698(18) 0.73169(13) 1.06243(12) 0.0534(5) Uani 1 1 d . . .
H39 H 0.8526 0.6855 1.0365 0.064 Uiso 1 1 calc R U .
C40 C 1.0605(2) 0.8063(2) 1.21996(17) 0.0899(9) Uani 1 1 d . . .
H40A H 1.1050 0.7628 1.2138 0.135 Uiso 1 1 calc R U .
H40B H 1.0325 0.8058 1.2730 0.135 Uiso 1 1 calc R U .
H40C H 1.0992 0.8527 1.2127 0.135 Uiso 1 1 calc R U .
C41 C 0.93522(16) 0.90590(15) 0.82412(13) 0.0579(6) Uani 1 1 d . . .
H41A H 0.9430 0.9500 0.7892 0.069 Uiso 1 1 calc R U .
H41B H 0.9187 0.8623 0.7897 0.069 Uiso 1 1 calc R U .
C42 C 1.03880(16) 0.89043(13) 0.86574(13) 0.0532(5) Uani 1 1 d . . .
C43 C 1.12832(19) 0.90629(16) 0.82522(16) 0.0700(7) Uani 1 1 d . . .
H43 H 1.1239 0.9287 0.7743 0.084 Uiso 1 1 calc R U .
C44 C 1.2245(2) 0.88925(18) 0.8594(2) 0.0857(9) Uani 1 1 d . . .
H44 H 1.2839 0.9007 0.8316 0.103 Uiso 1 1 calc R U .
C45 C 1.2322(2) 0.85550(16) 0.9341(2) 0.0791(8) Uani 1 1 d . . .
H45 H 1.2965 0.8432 0.9568 0.095 Uiso 1 1 calc R U .
C46 C 1.1440(2) 0.84022(16) 0.97504(17) 0.0700(7) Uani 1 1 d . . .
H46 H 1.1487 0.8179 1.0260 0.084 Uiso 1 1 calc R U .
C47 C 1.04815(18) 0.85773(14) 0.94116(14) 0.0599(6) Uani 1 1 d . . .
H47 H 0.9891 0.8473 0.9698 0.072 Uiso 1 1 calc R U .
C48 C 0.86735(18) 0.99186(14) 0.91876(15) 0.0622(6) Uani 1 1 d . . .
H48A H 0.9324 0.9879 0.9476 0.093 Uiso 1 1 calc R U .
H48B H 0.8135 1.0012 0.9562 0.093 Uiso 1 1 calc R U .
H48C H 0.8700 1.0335 0.8810 0.093 Uiso 1 1 calc R U .

loop_
_atom_site_aniso_label
_atom_site_aniso_U_11
_atom_site_aniso_U_22
_atom_site_aniso_U_33
_atom_site_aniso_U_23
_atom_site_aniso_U_13
_atom_site_aniso_U_12
Ti1 0.0400(2) 0.0498(2) 0.03148(17) -0.00161(15) 0.00210(13) 0.00208(16)
N1 0.0443(10) 0.0564(11) 0.0413(9) 0.0016(8) 0.0028(7) -0.0009(8)
C1 0.0400(11) 0.0592(13) 0.0369(10) 0.0056(9) 0.0016(8) 0.0053(9)
C2 0.0535(13) 0.0540(13) 0.0440(11) -0.0010(9) -0.0037(9) 0.0141(10)
C3 0.0671(16) 0.0784(17) 0.0405(11) -0.0059(11) 0.0002(10) 0.0331(14)
C4 0.0509(14) 0.099(2) 0.0453(12) 0.0200(12) 0.0134(10) 0.0245(14)
C5 0.0400(11) 0.0767(15) 0.0503(12) 0.0157(11) 0.0027(9) 0.0047(11)
C6 0.0449(11) 0.0557(12) 0.0344(9) 0.0038(9) 0.0014(8) 0.0026(9)
C7 0.0457(11) 0.0530(12) 0.0373(10) 0.0053(9) -0.0003(8) -0.0015(9)
C8 0.0525(13) 0.0718(15) 0.0389(10) -0.0004(10) -0.0034(9) 0.0060(11)
C9 0.0542(14) 0.0723(16) 0.0542(13) 0.0009(11) 0.0002(10) 0.0091(12)
C10 0.0513(14) 0.0559(14) 0.0640(14) 0.0117(11) -0.0093(11) 0.0005(11)
C11 0.0672(16) 0.0817(17) 0.0456(12) 0.0063(12) -0.0157(11) 0.0031(13)
C12 0.0577(14) 0.0768(16) 0.0380(11) 0.0022(10) -0.0012(10) 0.0031(12)
C13 0.0596(16) 0.0844(19) 0.0891(19) 0.0146(15) -0.0187(14) 0.0054(14)
C14 0.0465(12) 0.0624(14) 0.0330(9) 0.0046(9) 0.0004(8) 0.0019(10)
C15 0.0508(13) 0.0741(16) 0.0525(12) 0.0167(11) 0.0058(10) 0.0109(12)
C16 0.0466(13) 0.095(2) 0.0594(14) 0.0189(13) 0.0068(11) 0.0101(13)
C17 0.0512(14) 0.0883(19) 0.0512(13) 0.0152(12) 0.0012(10) -0.0092(13)
C18 0.0716(17) 0.0621(16) 0.0736(16) 0.0117(13) 0.0102(13) -0.0037(13)
C19 0.0542(14) 0.0673(16) 0.0625(14) 0.0047(12) 0.0116(11) 0.0040(12)
C20 0.0621(17) 0.121(3) 0.095(2) 0.0350(19) 0.0145(15) -0.0117(17)
C21 0.0559(13) 0.0433(11) 0.0452(11) -0.0041(9) 0.0057(9) -0.0009(10)
C22 0.0560(13) 0.0467(12) 0.0468(11) -0.0061(9) 0.0069(9) 0.0097(10)
C23 0.0738(17) 0.0632(14) 0.0444(12) -0.0138(10) 0.0120(11) 0.0042(12)
C24 0.0768(18) 0.0684(16) 0.0479(13) -0.0192(11) -0.0044(11) -0.0042(13)
C25 0.0591(14) 0.0573(14) 0.0550(13) -0.0116(10) -0.0008(10) -0.0107(11)
C26 0.0471(12) 0.0459(11) 0.0417(10) 0.0016(9) 0.0075(8) -0.0001(9)
C27 0.0488(12) 0.0520(12) 0.0428(10) 0.0117(9) 0.0043(9) 0.0024(10)
C28 0.0678(16) 0.0581(15) 0.0825(17) 0.0045(13) 0.0195(13) -0.0087(13)
C29 0.0662(18) 0.0744(18) 0.114(2) 0.0220(17) 0.0180(16) -0.0143(15)
C30 0.0541(15) 0.095(2) 0.0764(17) 0.0307(16) 0.0180(13) 0.0079(15)
C31 0.0533(14) 0.0899(19) 0.0499(12) 0.0154(12) 0.0109(10) 0.0149(13)
C32 0.0501(13) 0.0679(15) 0.0394(10) 0.0075(10) 0.0064(9) 0.0048(11)
C33 0.064(2) 0.175(4) 0.137(3) 0.043(3) 0.040(2) 0.000(2)
C34 0.0461(11) 0.0513(12) 0.0352(9) 0.0040(8) 0.0100(8) 0.0021(9)
C35 0.0493(12) 0.0554(13) 0.0490(11) 0.0016(10) 0.0066(9) 0.0003(10)
C36 0.0507(13) 0.0707(15) 0.0496(12) -0.0043(11) 0.0063(10) -0.0100(12)
C37 0.0431(12) 0.0904(18) 0.0437(11) 0.0060(12) 0.0073(9) -0.0009(12)
C38 0.0553(14) 0.0840(18) 0.0468(12) 0.0159(12) 0.0114(10) 0.0214(13)
C39 0.0614(14) 0.0594(14) 0.0398(10) 0.0004(9) 0.0086(10) 0.0104(11)
C40 0.0578(17) 0.139(3) 0.0728(17) 0.0092(18) -0.0084(13) 0.0010(17)
C41 0.0495(13) 0.0776(16) 0.0470(12) 0.0068(11) 0.0101(9) -0.0050(12)
C42 0.0436(12) 0.0584(13) 0.0579(13) -0.0011(10) 0.0095(10) -0.0028(10)
C43 0.0531(15) 0.0795(17) 0.0785(17) 0.0083(14) 0.0194(12) -0.0013(13)
C44 0.0482(16) 0.098(2) 0.113(2) 0.0031(18) 0.0261(15) -0.0027(14)
C45 0.0486(15) 0.0774(19) 0.111(2) -0.0036(17) -0.0009(15) 0.0065(13)
C46 0.0606(16) 0.0739(17) 0.0752(16) 0.0044(13) -0.0060(13) -0.0001(13)
C47 0.0453(13) 0.0753(16) 0.0593(13) 0.0054(12) 0.0043(10) -0.0038(11)
C48 0.0565(14) 0.0574(14) 0.0726(15) -0.0019(12) -0.0019(11) -0.0063(11)

loop_
_atom_type_symbol
_atom_type_description
_atom_type_scat_dispersion_real
_atom_type_scat_dispersion_imag
_atom_type_scat_source
C C 0.0033 0.0016 'International Tables Vol C Tables 4.2.6.8 and 6.1.1.4'
H H 0.0000 0.0000 'International Tables Vol C Tables 4.2.6.8 and 6.1.1.4'
N N 0.0061 0.0033 'International Tables Vol C Tables 4.2.6.8 and 6.1.1.4'
Ti Ti 0.2776 0.4457 'International Tables Vol C Tables 4.2.6.8 and 6.1.1.4'

loop_
_geom_angle_atom_site_label_1
_geom_angle_atom_site_label_2
_geom_angle_atom_site_label_3
_geom_angle
N1 Ti1 C21 112.22(8)
N1 Ti1 C22 82.44(8)
C21 Ti1 C22 37.27(7)
N1 Ti1 C25 141.68(8)
C21 Ti1 C25 37.45(8)
C22 Ti1 C25 59.55(9)
N1 Ti1 C3 95.54(9)
C21 Ti1 C3 129.13(8)
C22 Ti1 C3 159.35(7)
C25 Ti1 C3 121.61(9)
N1 Ti1 C2 84.00(8)
C21 Ti1 C2 160.51(8)
C22 Ti1 C2 162.11(8)
C25 Ti1 C2 131.74(8)
C3 Ti1 C2 34.32(7)
N1 Ti1 C1 107.77(7)
C21 Ti1 C1 137.94(8)
C22 Ti1 C1 143.29(7)
C25 Ti1 C1 100.96(8)
C3 Ti1 C1 56.84(7)
C2 Ti1 C1 33.93(7)
N1 Ti1 C4 128.91(9)
C21 Ti1 C4 104.33(9)
C22 Ti1 C4 141.53(9)
C25 Ti1 C4 88.10(10)
C3 Ti1 C4 33.58(9)
C2 Ti1 C4 56.18(8)
C1 Ti1 C4 56.58(7)
N1 Ti1 C5 139.36(8)
C21 Ti1 C5 108.39(8)
C22 Ti1 C5 134.76(9)
C25 Ti1 C5 76.24(9)
C3 Ti1 C5 55.92(9)
C2 Ti1 C5 55.90(8)
C1 Ti1 C5 34.02(7)
C4 Ti1 C5 33.63(8)
N1 Ti1 C24 120.90(8)
C21 Ti1 C24 59.72(8)
C22 Ti1 C24 57.12(8)
C25 Ti1 C24 34.15(8)
C3 Ti1 C24 137.22(9)
C2 Ti1 C24 122.20(8)
C1 Ti1 C24 88.86(8)
C4 Ti1 C24 107.90(10)
C5 Ti1 C24 81.31(9)
N1 Ti1 C23 89.56(8)
C21 Ti1 C23 59.55(8)
C22 Ti1 C23 34.35(7)
C25 Ti1 C23 56.74(8)
C3 Ti1 C23 166.03(8)
C2 Ti1 C23 134.22(8)
C1 Ti1 C23 109.21(8)
C4 Ti1 C23 140.66(10)
C5 Ti1 C23 112.69(9)
C24 Ti1 C23 32.86(8)
N1 Ti1 C26 105.58(7)
C21 Ti1 C26 35.85(7)
C22 Ti1 C26 63.97(7)
C25 Ti1 C26 63.83(7)
C3 Ti1 C26 97.21(7)
C2 Ti1 C26 131.49(7)
C1 Ti1 C26 139.12(7)
C4 Ti1 C26 84.06(7)
C5 Ti1 C26 106.22(7)
C24 Ti1 C26 93.85(8)
C23 Ti1 C26 93.91(7)
C48 N1 C41 106.76(18)
C48 N1 Ti1 122.60(14)
C41 N1 Ti1 129.47(14)
C2 C1 C5 106.88(18)
C2 C1 C6 127.74(19)
C5 C1 C6 124.07(19)
C2 C1 Ti1 73.03(11)
C5 C1 Ti1 73.50(12)
C6 C1 Ti1 129.02(14)
C1 C2 C3 108.2(2)
C1 C2 Ti1 73.04(12)
C3 C2 Ti1 72.48(13)
C1 C2 H2 125.7
C3 C2 H2 125.7
Ti1 C2 H2 125.7
C4 C3 C2 107.8(2)
C4 C3 Ti1 73.74(14)
C2 C3 Ti1 73.20(12)
C4 C3 H3 125.8
C2 C3 H3 125.8
Ti1 C3 H3 125.8
C3 C4 C5 108.3(2)
C3 C4 Ti1 72.68(13)
C5 C4 Ti1 73.54(12)
C3 C4 H4 125.6
C5 C4 H4 125.6
Ti1 C4 H4 125.6
C4 C5 C1 108.7(2)
C4 C5 Ti1 72.82(12)
C1 C5 Ti1 72.48(12)
C4 C5 H5 125.5
C1 C5 H5 125.5
Ti1 C5 H5 125.5
C1 C6 C14 113.41(16)
C1 C6 C7 110.58(16)
C14 C6 C7 112.69(16)
C1 C6 H6 106.5
C14 C6 H6 106.5
C7 C6 H6 106.5
C8 C7 C12 117.48(19)
C8 C7 C6 123.48(17)
C12 C7 C6 119.02(18)
C7 C8 C9 121.2(2)
C7 C8 H8 119.4
C9 C8 H8 119.4
C10 C9 C8 121.4(2)
C10 C9 H9 119.3
C8 C9 H9 119.3
C9 C10 C11 117.5(2)
C9 C10 C13 120.9(2)
C11 C10 C13 121.5(2)
C10 C11 C12 121.1(2)
C10 C11 H11 119.5
C12 C11 H11 119.5
C7 C12 C11 121.1(2)
C7 C12 H12 119.4
C11 C12 H12 119.4
C10 C13 H13A 109.5
C10 C13 H13B 109.5
H13A C13 H13B 109.5
C10 C13 H13C 109.5
H13A C13 H13C 109.5
H13B C13 H13C 109.5
C10 C13 H13D 109.5
H13A C13 H13D 141.1
H13B C13 H13D 56.3
H13C C13 H13D 56.3
C10 C13 H13E 109.5
H13A C13 H13E 56.3
H13B C13 H13E 141.1
H13C C13 H13E 56.3
H13D C13 H13E 109.5
C10 C13 H13F 109.5
H13A C13 H13F 56.3
H13B C13 H13F 56.3
H13C C13 H13F 141.1
H13D C13 H13F 109.5
H13E C13 H13F 109.5
C19 C14 C15 117.3(2)
C19 C14 C6 122.46(19)
C15 C14 C6 120.3(2)
C14 C15 C16 121.4(2)
C14 C15 H15 119.3
C16 C15 H15 119.3
C17 C16 C15 121.2(2)
C17 C16 H16 119.4
C15 C16 H16 119.4
C16 C17 C18 117.4(2)
C16 C17 C20 121.6(3)
C18 C17 C20 120.9(3)
C17 C18 C19 121.3(2)
C17 C18 H18 119.3
C19 C18 H18 119.3
C14 C19 C18 121.3(2)
C14 C19 H19 119.3
C18 C19 H19 119.3
C17 C20 H20A 109.5
C17 C20 H20B 109.5
H20A C20 H20B 109.5
C17 C20 H20C 109.5
H20A C20 H20C 109.5
H20B C20 H20C 109.5
C22 C21 C25 105.35(18)
C22 C21 C26 122.17(19)
C25 C21 C26 121.33(19)
C22 C21 Ti1 76.37(12)
C25 C21 Ti1 76.35(13)
C26 C21 Ti1 83.11(12)
C23 C22 C21 108.6(2)
C23 C22 Ti1 79.03(13)
C21 C22 Ti1 66.36(11)
C23 C22 H22 125.5
C21 C22 H22 125.5
Ti1 C22 H22 125.5
C24 C23 C22 108.5(2)
C24 C23 Ti1 73.15(13)
C22 C23 Ti1 66.62(11)
C24 C23 H23 125.8
C22 C23 H23 125.8
Ti1 C23 H23 125.8
C23 C24 C25 108.7(2)
C23 C24 Ti1 73.99(13)
C25 C24 Ti1 67.18(12)
C23 C24 H24 125.7
C25 C24 H24 125.7
Ti1 C24 H24 125.7
C24 C25 C21 108.8(2)
C24 C25 Ti1 78.67(14)
C21 C25 Ti1 66.20(12)
C24 C25 H25 125.5
C21 C25 H25 125.5
Ti1 C25 H25 125.5
C21 C26 C27 118.99(18)
C21 C26 C34 118.73(18)
C27 C26 C34 113.78(16)
C21 C26 Ti1 61.04(11)
C27 C26 Ti1 120.33(13)
C34 C26 Ti1 114.13(13)
C28 C27 C32 116.0(2)
C28 C27 C26 121.8(2)
C32 C27 C26 122.2(2)
C27 C28 C29 121.4(3)
C27 C28 H28 119.3
C29 C28 H28 119.3
C30 C29 C28 121.5(3)
C30 C29 H29 119.3
C28 C29 H29 119.3
C31 C30 C29 117.4(2)
C31 C30 C33 121.8(3)
C29 C30 C33 120.7(3)
C30 C31 C32 121.4(2)
C30 C31 H31 119.3
C32 C31 H31 119.3
C31 C32 C27 122.1(2)
C31 C32 H32 118.9
C27 C32 H32 118.9
C30 C33 H33A 109.5
C30 C33 H33B 109.5
H33A C33 H33B 109.5
C30 C33 H33C 109.5
H33A C33 H33C 109.5
H33B C33 H33C 109.5
C39 C34 C35 116.4(2)
C39 C34 C26 121.22(19)
C35 C34 C26 122.21(19)
C36 C35 C34 121.6(2)
C36 C35 H35 119.2
C34 C35 H35 119.2
C35 C36 C37 121.8(2)
C35 C36 H36 119.1
C37 C36 H36 119.1
C36 C37 C38 116.9(2)
C36 C37 C40 121.2(3)
C38 C37 C40 121.9(3)
C37 C38 C39 121.6(2)
C37 C38 H38 119.2
C39 C38 H38 119.2
C38 C39 C34 121.6(2)
C38 C39 H39 119.2
C34 C39 H39 119.2
C37 C40 H40A 109.5
C37 C40 H40B 109.5
H40A C40 H40B 109.5
C37 C40 H40C 109.5
H40A C40 H40C 109.5
H40B C40 H40C 109.5
N1 C41 C42 117.80(17)
N1 C41 H41A 107.9
C42 C41 H41A 107.9
N1 C41 H41B 107.9
C42 C41 H41B 107.9
H41A C41 H41B 107.2
C47 C42 C43 118.0(2)
C47 C42 C41 122.78(19)
C43 C42 C41 119.1(2)
C42 C43 C44 121.0(3)
C42 C43 H43 119.5
C44 C43 H43 119.5
C45 C44 C43 120.1(3)
C45 C44 H44 119.9
C43 C44 H44 119.9
C46 C45 C44 119.3(3)
C46 C45 H45 120.4
C44 C45 H45 120.4
C45 C46 C47 120.5(3)
C45 C46 H46 119.7
C47 C46 H46 119.7
C42 C47 C46 121.0(2)
C42 C47 H47 119.5
C46 C47 H47 119.5
N1 C48 H48A 109.5
N1 C48 H48B 109.5
H48A C48 H48B 109.5
N1 C48 H48C 109.5
H48A C48 H48C 109.5
H48B C48 H48C 109.5

loop_
_geom_bond_atom_site_label_1
_geom_bond_atom_site_label_2
_geom_bond_distance
Ti1 N1 1.9820(18)
Ti1 C21 2.162(2)
Ti1 C22 2.293(2)
Ti1 C25 2.296(2)
Ti1 C3 2.392(2)
Ti1 C2 2.401(2)
Ti1 C1 2.402(2)
Ti1 C4 2.405(2)
Ti1 C5 2.415(2)
Ti1 C24 2.442(2)
Ti1 C23 2.453(2)
Ti1 C26 2.453(2)
N1 C48 1.465(3)
N1 C41 1.471(3)
C1 C2 1.401(3)
C1 C5 1.409(3)
C1 C6 1.518(3)
C2 C3 1.414(3)
C2 H2 0.9800
C3 C4 1.386(4)
C3 H3 0.9800
C4 C5 1.395(3)
C4 H4 0.9800
C5 H5 0.9800
C6 C14 1.520(3)
C6 C7 1.531(3)
C6 H6 0.9800
C7 C8 1.378(3)
C7 C12 1.382(3)
C8 C9 1.380(3)
C8 H8 0.9300
C9 C10 1.375(3)
C9 H9 0.9300
C10 C11 1.382(3)
C10 C13 1.508(3)
C11 C12 1.383(3)
C11 H11 0.9300
C12 H12 0.9300
C13 H13A 0.9600
C13 H13B 0.9600
C13 H13C 0.9600
C13 H13D 0.9600
C13 H13E 0.9600
C13 H13F 0.9600
C14 C19 1.371(3)
C14 C15 1.380(3)
C15 C16 1.388(3)
C15 H15 0.9300
C16 C17 1.369(4)
C16 H16 0.9300
C17 C18 1.381(4)
C17 C20 1.512(3)
C18 C19 1.385(3)
C18 H18 0.9300
C19 H19 0.9300
C20 H20A 0.9600
C20 H20B 0.9600
C20 H20C 0.9600
C21 C22 1.429(3)
C21 C25 1.437(3)
C21 C26 1.447(3)
C22 C23 1.410(3)
C22 H22 0.9800
C23 C24 1.385(3)
C23 H23 0.9800
C24 C25 1.398(3)
C24 H24 0.9800
C25 H25 0.9800
C26 C27 1.499(3)
C26 C34 1.499(3)
C27 C28 1.381(3)
C27 C32 1.391(3)
C28 C29 1.391(4)
C28 H28 0.9300
C29 C30 1.377(4)
C29 H29 0.9300
C30 C31 1.364(4)
C30 C33 1.521(4)
C31 C32 1.379(3)
C31 H31 0.9300
C32 H32 0.9300
C33 H33A 0.9600
C33 H33B 0.9600
C33 H33C 0.9600
C34 C39 1.385(3)
C34 C35 1.391(3)
C35 C36 1.376(3)
C35 H35 0.9300
C36 C37 1.378(3)
C36 H36 0.9300
C37 C38 1.380(4)
C37 C40 1.507(3)
C38 C39 1.381(3)
C38 H38 0.9300
C39 H39 0.9300
C40 H40A 0.9600
C40 H40B 0.9600
C40 H40C 0.9600
C41 C42 1.516(3)
C41 H41A 0.9700
C41 H41B 0.9700
C42 C47 1.376(3)
C42 C43 1.385(3)
C43 C44 1.387(4)
C43 H43 0.9300
C44 C45 1.373(4)
C44 H44 0.9300
C45 C46 1.371(4)
C45 H45 0.9300
C46 C47 1.383(3)
C46 H46 0.9300
C47 H47 0.9300
C48 H48A 0.9600
C48 H48B 0.9600
C48 H48C 0.9600

loop_
_geom_torsion_atom_site_label_1
_geom_torsion_atom_site_label_2
_geom_torsion_atom_site_label_3
_geom_torsion_atom_site_label_4
_geom_torsion
C5 C1 C2 C3 1.8(2)
C6 C1 C2 C3 169.00(19)
Ti1 C1 C2 C3 -64.41(14)
C5 C1 C2 Ti1 66.24(15)
C6 C1 C2 Ti1 -126.6(2)
C1 C2 C3 C4 -1.4(2)
Ti1 C2 C3 C4 -66.14(16)
C1 C2 C3 Ti1 64.77(15)
C2 C3 C4 C5 0.3(3)
Ti1 C3 C4 C5 -65.44(16)
C2 C3 C4 Ti1 65.78(15)
C3 C4 C5 C1 0.8(3)
Ti1 C4 C5 C1 -64.07(16)
C3 C4 C5 Ti1 64.87(16)
C2 C1 C5 C4 -1.6(2)
C6 C1 C5 C4 -169.39(19)
Ti1 C1 C5 C4 64.29(16)
C2 C1 C5 Ti1 -65.93(14)
C6 C1 C5 Ti1 126.3(2)
C2 C1 C6 C14 24.5(3)
C5 C1 C6 C14 -170.4(2)
Ti1 C1 C6 C14 -74.3(2)
C2 C1 C6 C7 -103.2(2)
C5 C1 C6 C7 61.9(3)
Ti1 C1 C6 C7 158.05(15)
C1 C6 C7 C8 12.6(3)
C14 C6 C7 C8 -115.4(2)
C1 C6 C7 C12 -165.8(2)
C14 C6 C7 C12 66.1(3)
C12 C7 C8 C9 1.9(3)
C6 C7 C8 C9 -176.5(2)
C7 C8 C9 C10 1.0(4)
C8 C9 C10 C11 -3.2(4)
C8 C9 C10 C13 175.8(2)
C9 C10 C11 C12 2.6(4)
C13 C10 C11 C12 -176.4(2)
C8 C7 C12 C11 -2.5(3)
C6 C7 C12 C11 176.0(2)
C10 C11 C12 C7 0.2(4)
C1 C6 C14 C19 -97.8(2)
C7 C6 C14 C19 28.8(3)
C1 C6 C14 C15 83.0(2)
C7 C6 C14 C15 -150.38(19)
C19 C14 C15 C16 -1.9(3)
C6 C14 C15 C16 177.4(2)
C14 C15 C16 C17 -0.2(4)
C15 C16 C17 C18 2.1(4)
C15 C16 C17 C20 -175.8(2)
C16 C17 C18 C19 -2.0(4)
C20 C17 C18 C19 175.9(3)
C15 C14 C19 C18 2.0(3)
C6 C14 C19 C18 -177.2(2)
C17 C18 C19 C14 0.0(4)
C25 C21 C22 C23 2.9(2)
C26 C21 C22 C23 -141.1(2)
Ti1 C21 C22 C23 -68.50(16)
C25 C21 C22 Ti1 71.43(14)
C26 C21 C22 Ti1 -72.64(18)
C21 C22 C23 C24 -1.2(3)
Ti1 C22 C23 C24 -61.48(18)
C21 C22 C23 Ti1 60.25(14)
C22 C23 C24 C25 -1.1(3)
Ti1 C23 C24 C25 -58.48(17)
C22 C23 C24 Ti1 57.42(16)
C23 C24 C25 C21 2.9(3)
Ti1 C24 C25 C21 -59.81(15)
C23 C24 C25 Ti1 62.75(18)
C22 C21 C25 C24 -3.6(2)
C26 C21 C25 C24 140.9(2)
Ti1 C21 C25 C24 67.86(17)
C22 C21 C25 Ti1 -71.44(14)
C26 C21 C25 Ti1 73.00(18)
C22 C21 C26 C27 179.80(19)
C25 C21 C26 C27 41.3(3)
Ti1 C21 C26 C27 110.69(17)
C22 C21 C26 C34 -34.2(3)
C25 C21 C26 C34 -172.66(19)
Ti1 C21 C26 C34 -103.27(17)
C22 C21 C26 Ti1 69.11(18)
C25 C21 C26 Ti1 -69.39(18)
C21 C26 C27 C28 23.9(3)
C34 C26 C27 C28 -123.8(2)
Ti1 C26 C27 C28 95.4(2)
C21 C26 C27 C32 -157.0(2)
C34 C26 C27 C32 55.3(3)
Ti1 C26 C27 C32 -85.5(2)
C32 C27 C28 C29 3.2(4)
C26 C27 C28 C29 -177.7(2)
C27 C28 C29 C30 -2.3(4)
C28 C29 C30 C31 0.2(4)
C28 C29 C30 C33 -178.5(3)
C29 C30 C31 C32 0.9(4)
C33 C30 C31 C32 179.6(3)
C30 C31 C32 C27 0.1(3)
C28 C27 C32 C31 -2.1(3)
C26 C27 C32 C31 178.7(2)
C21 C26 C34 C39 -51.1(3)
C27 C26 C34 C39 96.6(2)
Ti1 C26 C34 C39 -120.02(17)
C21 C26 C34 C35 133.4(2)
C27 C26 C34 C35 -78.8(2)
Ti1 C26 C34 C35 64.5(2)
C39 C34 C35 C36 -1.8(3)
C26 C34 C35 C36 173.87(18)
C34 C35 C36 C37 0.7(3)
C35 C36 C37 C38 1.7(3)
C35 C36 C37 C40 -177.2(2)
C36 C37 C38 C39 -2.9(3)
C40 C37 C38 C39 176.0(2)
C37 C38 C39 C34 1.8(3)
C35 C34 C39 C38 0.6(3)
C26 C34 C39 C38 -175.13(19)
C48 N1 C41 C42 65.0(3)
Ti1 N1 C41 C42 -127.30(19)
N1 C41 C42 C47 28.2(3)
N1 C41 C42 C43 -154.9(2)
C47 C42 C43 C44 0.4(4)
C41 C42 C43 C44 -176.6(3)
C42 C43 C44 C45 0.6(5)
C43 C44 C45 C46 -1.2(5)
C44 C45 C46 C47 0.7(4)
C43 C42 C47 C46 -0.9(4)
C41 C42 C47 C46 176.0(2)
C45 C46 C47 C42 0.3(4)
